data_7106973
loop_
_publ_author_name
'Philip J. Bailey'
'Nicola L. Bell'
'Lim Li Gim'
'Tai Yucheng'
'Nicholas Funnell'
'Fraser White'
'Simon Parsons'

_publ_section_title
;
 'Twisted' scorpionates: synthesis of a tris(2-pyridonyl)borate (Thp)
 ligand; lessons in the requirements for successful B(L2D)3 type ligands
;
_journal_name_full Chem.Commun.
_journal_page_first 11659
_journal_paper_doi 10.1039/c1cc14473a
_journal_volume 47
_journal_year 2011
_chemical_compound_source 'Lim Li Gim'
_chemical_formula_moiety 'C22 H22 B N5 O3'
_chemical_formula_sum 'C22 H22 B N5 O3'
_chemical_formula_weight 415.26
_chemical_name_systematic
;
?
;
_space_group_IT_number 14
_symmetry_cell_setting monoclinic
_symmetry_space_group_name_Hall '-P 2yn'
_symmetry_space_group_name_H-M 'P 1 21/n 1'
_atom_sites_solution_hydrogens geom
_atom_sites_solution_primary direct
_atom_sites_solution_secondary difmap
_audit_creation_method SHELXL-97
_cell_angle_alpha 90.00
_cell_angle_beta 93.5990(10)
_cell_angle_gamma 90.00
_cell_formula_units_Z 4
_cell_length_a 11.5746(2)
_cell_length_b 10.6207(2)
_cell_length_c 16.5475(3)
_cell_measurement_reflns_used 16956
_cell_measurement_temperature 100(2)
_cell_measurement_theta_max 30.46
_cell_measurement_theta_min 2.214
_cell_volume 2030.18(6)
_computing_molecular_graphics Shelxp
_computing_publication_material 'Platon, encifer'
_computing_structure_refinement 'SHELXL-97 (Sheldrick, 2008)'
_computing_structure_solution 'Shelxs Sheldrick'
_diffrn_ambient_temperature 100(2)
_diffrn_measured_fraction_theta_full 0.999
_diffrn_measured_fraction_theta_max 0.833
_diffrn_measurement_device_type 'Bruker Apex II CCD'
_diffrn_measurement_method 'Phi and Omega scans'
_diffrn_radiation_monochromator graphite
_diffrn_radiation_source 'fine-focus sealed tube'
_diffrn_radiation_type MoK\a
_diffrn_radiation_wavelength 0.71073
_diffrn_reflns_av_R_equivalents 0.0366
_diffrn_reflns_av_sigmaI/netI 0.0250
_diffrn_reflns_limit_h_max 15
_diffrn_reflns_limit_h_min -14
_diffrn_reflns_limit_k_max 14
_diffrn_reflns_limit_k_min -14
_diffrn_reflns_limit_l_max 21
_diffrn_reflns_limit_l_min -23
_diffrn_reflns_number 38547
_diffrn_reflns_theta_full 27.51
_diffrn_reflns_theta_max 30.50
_diffrn_reflns_theta_min 2.09
_exptl_absorpt_coefficient_mu 0.092
_exptl_absorpt_correction_T_max 0.9849
_exptl_absorpt_correction_T_min 0.8857
_exptl_absorpt_correction_type multi-scan
_exptl_absorpt_process_details SADABS
_exptl_crystal_colour colourless
_exptl_crystal_density_diffrn 1.359
_exptl_crystal_density_method 'not measured'
_exptl_crystal_description block
_exptl_crystal_F_000 872
_exptl_crystal_recrystallization_method 'slow diffusion of diethyl ether into dichloromethane solution'
_exptl_crystal_size_max 0.59
_exptl_crystal_size_mid 0.33
_exptl_crystal_size_min 0.16
_refine_diff_density_max 0.288
_refine_diff_density_min -0.238
_refine_diff_density_rms 0.043
_refine_ls_extinction_method none
_refine_ls_goodness_of_fit_ref 1.067
_refine_ls_hydrogen_treatment constr
_refine_ls_matrix_type full
_refine_ls_number_parameters 282
_refine_ls_number_reflns 5167
_refine_ls_number_restraints 0
_refine_ls_restrained_S_all 1.067
_refine_ls_R_factor_all 0.0530
_refine_ls_R_factor_gt 0.0391
_refine_ls_shift/su_max 0.002
_refine_ls_shift/su_mean 0.000
_refine_ls_structure_factor_coef Fsqd
_refine_ls_weighting_details 'calc w=1/[\s^2^(Fo^2^)+(0.0429P)^2^+0.6633P] where P=(Fo^2^+2Fc^2^)/3'
_refine_ls_weighting_scheme calc
_refine_ls_wR_factor_gt 0.0934
_refine_ls_wR_factor_ref 0.1004
_reflns_number_gt 4101
_reflns_number_total 5167
_reflns_threshold_expression >2sigma(I)
_cod_data_source_file c1cc14473a.txt
_cod_data_source_block pb9009
_cod_original_sg_symbol_H-M 'P 21/n'
_cod_database_code 7106973

loop_
_symmetry_equiv_pos_as_xyz
'x, y, z'
'-x+1/2, y+1/2, -z+1/2'
'-x, -y, -z'
'x-1/2, -y-1/2, z-1/2'

loop_
_atom_site_label
_atom_site_type_symbol
_atom_site_fract_x
_atom_site_fract_y
_atom_site_fract_z
_atom_site_U_iso_or_equiv
_atom_site_adp_type
_atom_site_occupancy
_atom_site_symmetry_multiplicity
_atom_site_calc_flag
_atom_site_refinement_flags
C1 C 0.09618(12) 0.29658(12) 0.08527(8) 0.0298(3) Uani 1 1 d .
H1A H 0.0677 0.2231 0.0542 0.045 Uiso 1 1 calc R
H1B H 0.1184 0.2711 0.1410 0.045 Uiso 1 1 calc R
H1C H 0.1637 0.3317 0.0603 0.045 Uiso 1 1 calc R
C2 C -0.11065(12) 0.35610(13) 0.05357(8) 0.0294(3) Uani 1 1 d .
H2A H -0.1073 0.2736 0.0273 0.044 Uiso 1 1 calc R
H2B H -0.1396 0.4190 0.0140 0.044 Uiso 1 1 calc R
H2C H -0.1627 0.3516 0.0979 0.044 Uiso 1 1 calc R
N3 N 0.00491(9) 0.39185(10) 0.08564(6) 0.0240(2) Uani 1 1 d .
C4 C 0.02326(10) 0.50518(11) 0.12061(7) 0.0199(2) Uani 1 1 d .
C5 C 0.13194(10) 0.54018(11) 0.15813(7) 0.0217(2) Uani 1 1 d .
H5 H 0.1942 0.4818 0.1607 0.026 Uiso 1 1 calc R
C6 C 0.14727(10) 0.65756(11) 0.19054(7) 0.0206(2) Uani 1 1 d .
H6 H 0.2207 0.6780 0.2161 0.025 Uiso 1 1 calc R
N7 N 0.06303(8) 0.74648(9) 0.18811(6) 0.0183(2) Uani 1 1 d .
C8 C -0.04108(10) 0.71427(12) 0.15339(7) 0.0213(2) Uani 1 1 d .
H8 H -0.1011 0.7754 0.1512 0.026 Uiso 1 1 calc R
C9 C -0.06456(10) 0.59790(12) 0.12105(7) 0.0218(2) Uani 1 1 d .
H9 H -0.1402 0.5792 0.0987 0.026 Uiso 1 1 calc R
B10 B 0.09039(11) 0.88009(13) 0.22865(8) 0.0192(3) Uani 1 1 d .
O11 O 0.19613(7) 0.93006(8) 0.19745(5) 0.02004(18) Uani 1 1 d .
C12 C 0.21032(10) 0.96751(10) 0.12128(7) 0.0180(2) Uani 1 1 d .
N13 N 0.12715(8) 0.94835(10) 0.06341(6) 0.0213(2) Uani 1 1 d .
C14 C 0.14775(11) 0.98895(12) -0.01179(7) 0.0233(3) Uani 1 1 d .
H14 H 0.0885 0.9779 -0.0536 0.028 Uiso 1 1 calc R
C15 C 0.24936(11) 1.04533(11) -0.03138(7) 0.0231(3) Uani 1 1 d .
H15 H 0.2600 1.0719 -0.0852 0.028 Uiso 1 1 calc R
C16 C 0.33619(11) 1.06251(11) 0.02975(8) 0.0231(3) Uani 1 1 d .
H16 H 0.4079 1.0997 0.0181 0.028 Uiso 1 1 calc R
C17 C 0.31663(10) 1.02481(11) 0.10726(7) 0.0210(2) Uani 1 1 d .
H17 H 0.3737 1.0372 0.1503 0.025 Uiso 1 1 calc R
O18 O -0.01568(7) 0.95167(8) 0.21386(5) 0.02042(18) Uani 1 1 d .
C19 C -0.03328(10) 1.06912(11) 0.24043(7) 0.0199(2) Uani 1 1 d .
N20 N 0.05650(9) 1.14043(10) 0.26728(7) 0.0255(2) Uani 1 1 d .
C21 C 0.03305(11) 1.26018(12) 0.28846(8) 0.0271(3) Uani 1 1 d .
H21 H 0.0959 1.3119 0.3076 0.033 Uiso 1 1 calc R
C22 C -0.07618(12) 1.31187(13) 0.28401(8) 0.0282(3) Uani 1 1 d .
H22 H -0.0883 1.3972 0.2985 0.034 Uiso 1 1 calc R
C23 C -0.16791(11) 1.23517(13) 0.25770(8) 0.0297(3) Uani 1 1 d .
H23 H -0.2447 1.2672 0.2547 0.036 Uiso 1 1 calc R
C24 C -0.14720(10) 1.11234(13) 0.23597(8) 0.0254(3) Uani 1 1 d .
H24 H -0.2092 1.0583 0.2183 0.031 Uiso 1 1 calc R
O25 O 0.12606(7) 0.86480(8) 0.31455(5) 0.02017(18) Uani 1 1 d .
C26 C 0.05361(10) 0.83416(11) 0.37186(7) 0.0196(2) Uani 1 1 d .
N27 N -0.04084(9) 0.76620(10) 0.35202(6) 0.0244(2) Uani 1 1 d .
C28 C -0.10822(11) 0.73645(13) 0.41278(8) 0.0283(3) Uani 1 1 d .
H28 H -0.1757 0.6878 0.3998 0.034 Uiso 1 1 calc R
C29 C -0.08608(12) 0.77167(13) 0.49218(8) 0.0304(3) Uani 1 1 d .
H29 H -0.1366 0.7482 0.5327 0.036 Uiso 1 1 calc R
C30 C 0.01254(13) 0.84267(12) 0.51126(8) 0.0301(3) Uani 1 1 d .
H30 H 0.0309 0.8690 0.5654 0.036 Uiso 1 1 calc R
C31 C 0.08350(11) 0.87443(12) 0.45066(7) 0.0251(3) Uani 1 1 d .
H31 H 0.1515 0.9229 0.4623 0.030 Uiso 1 1 calc R

loop_
_atom_site_aniso_label
_atom_site_aniso_U_11
_atom_site_aniso_U_22
_atom_site_aniso_U_33
_atom_site_aniso_U_23
_atom_site_aniso_U_13
_atom_site_aniso_U_12
C1 0.0388(7) 0.0207(6) 0.0301(7) -0.0017(5) 0.0027(5) 0.0040(5)
C2 0.0322(7) 0.0272(7) 0.0287(7) -0.0038(5) -0.0001(5) -0.0101(5)
N3 0.0261(5) 0.0201(5) 0.0257(5) -0.0018(4) 0.0016(4) -0.0022(4)
C4 0.0236(6) 0.0200(6) 0.0164(5) 0.0024(4) 0.0029(4) -0.0020(4)
C5 0.0218(6) 0.0222(6) 0.0209(6) 0.0022(5) -0.0010(4) 0.0032(5)
C6 0.0178(5) 0.0242(6) 0.0195(6) 0.0024(5) -0.0015(4) 0.0008(4)
N7 0.0164(5) 0.0202(5) 0.0181(5) 0.0015(4) 0.0003(4) -0.0009(4)
C8 0.0164(5) 0.0237(6) 0.0237(6) -0.0002(5) 0.0008(4) -0.0001(4)
C9 0.0163(5) 0.0248(6) 0.0242(6) -0.0013(5) 0.0009(4) -0.0032(4)
B10 0.0180(6) 0.0198(6) 0.0197(6) 0.0005(5) 0.0012(5) -0.0018(5)
O11 0.0182(4) 0.0227(4) 0.0191(4) 0.0017(3) 0.0007(3) -0.0035(3)
C12 0.0196(5) 0.0147(5) 0.0199(5) 0.0003(4) 0.0024(4) 0.0012(4)
N13 0.0194(5) 0.0224(5) 0.0220(5) 0.0006(4) 0.0007(4) -0.0007(4)
C14 0.0228(6) 0.0264(6) 0.0204(6) -0.0001(5) 0.0001(4) 0.0026(5)
C15 0.0275(6) 0.0211(6) 0.0212(6) 0.0020(5) 0.0063(5) 0.0022(5)
C16 0.0233(6) 0.0183(6) 0.0284(6) 0.0006(5) 0.0070(5) -0.0024(5)
C17 0.0191(6) 0.0191(6) 0.0248(6) -0.0014(5) 0.0009(4) -0.0022(4)
O18 0.0188(4) 0.0196(4) 0.0227(4) -0.0009(3) -0.0003(3) 0.0005(3)
C19 0.0223(6) 0.0216(6) 0.0159(5) 0.0023(4) 0.0024(4) 0.0006(4)
N20 0.0246(5) 0.0233(5) 0.0285(6) -0.0027(4) 0.0004(4) -0.0017(4)
C21 0.0304(7) 0.0242(6) 0.0267(6) -0.0031(5) 0.0011(5) -0.0039(5)
C22 0.0363(7) 0.0241(7) 0.0249(6) -0.0013(5) 0.0080(5) 0.0049(5)
C23 0.0242(6) 0.0359(8) 0.0297(7) 0.0021(6) 0.0056(5) 0.0080(5)
C24 0.0190(6) 0.0302(7) 0.0272(6) 0.0021(5) 0.0021(5) -0.0008(5)
O25 0.0184(4) 0.0236(4) 0.0185(4) 0.0013(3) 0.0013(3) -0.0027(3)
C26 0.0202(5) 0.0166(6) 0.0224(6) 0.0028(4) 0.0036(4) 0.0031(4)
N27 0.0197(5) 0.0270(6) 0.0265(5) 0.0043(4) 0.0018(4) -0.0007(4)
C28 0.0192(6) 0.0299(7) 0.0362(7) 0.0093(6) 0.0053(5) 0.0016(5)
C29 0.0306(7) 0.0296(7) 0.0324(7) 0.0086(6) 0.0144(5) 0.0093(5)
C30 0.0447(8) 0.0243(7) 0.0219(6) -0.0007(5) 0.0077(5) 0.0081(6)
C31 0.0327(7) 0.0197(6) 0.0230(6) -0.0015(5) 0.0024(5) -0.0005(5)

loop_
_atom_type_symbol
_atom_type_description
_atom_type_scat_dispersion_real
_atom_type_scat_dispersion_imag
_atom_type_scat_source
C C 0.0033 0.0016 'International Tables Vol C Tables 4.2.6.8 and 6.1.1.4'
H H 0.0000 0.0000 'International Tables Vol C Tables 4.2.6.8 and 6.1.1.4'
B B 0.0013 0.0007 'International Tables Vol C Tables 4.2.6.8 and 6.1.1.4'
N N 0.0061 0.0033 'International Tables Vol C Tables 4.2.6.8 and 6.1.1.4'
O O 0.0106 0.0060 'International Tables Vol C Tables 4.2.6.8 and 6.1.1.4'

loop_
_geom_angle_atom_site_label_1
_geom_angle_atom_site_label_2
_geom_angle_atom_site_label_3
_geom_angle
N3 C1 H1A 109.5
N3 C1 H1B 109.5
H1A C1 H1B 109.5
N3 C1 H1C 109.5
H1A C1 H1C 109.5
H1B C1 H1C 109.5
N3 C2 H2A 109.5
N3 C2 H2B 109.5
H2A C2 H2B 109.5
N3 C2 H2C 109.5
H2A C2 H2C 109.5
H2B C2 H2C 109.5
C4 N3 C2 120.37(11)
C4 N3 C1 121.70(10)
C2 N3 C1 117.68(10)
N3 C4 C9 122.01(11)
N3 C4 C5 122.31(11)
C9 C4 C5 115.67(11)
C6 C5 C4 120.13(11)
C6 C5 H5 119.9
C4 C5 H5 119.9
N7 C6 C5 123.31(11)
N7 C6 H6 118.3
C5 C6 H6 118.3
C8 N7 C6 117.28(10)
C8 N7 B10 123.72(10)
C6 N7 B10 118.96(9)
N7 C8 C9 123.19(11)
N7 C8 H8 118.4
C9 C8 H8 118.4
C8 C9 C4 120.37(11)
C8 C9 H9 119.8
C4 C9 H9 119.8
O18 B10 O11 118.00(10)
O18 B10 O25 113.93(10)
O11 B10 O25 101.09(9)
O18 B10 N7 104.58(9)
O11 B10 N7 108.93(9)
O25 B10 N7 110.27(9)
C12 O11 B10 126.56(9)
N13 C12 O11 120.35(10)
N13 C12 C17 123.30(11)
O11 C12 C17 116.35(10)
C12 N13 C14 116.90(10)
N13 C14 C15 123.92(11)
N13 C14 H14 118.0
C15 C14 H14 118.0
C14 C15 C16 118.32(11)
C14 C15 H15 120.8
C16 C15 H15 120.8
C17 C16 C15 119.05(11)
C17 C16 H16 120.5
C15 C16 H16 120.5
C16 C17 C12 118.50(11)
C16 C17 H17 120.7
C12 C17 H17 120.7
C19 O18 B10 125.13(9)
N20 C19 O18 120.24(10)
N20 C19 C24 122.91(11)
O18 C19 C24 116.82(11)
C19 N20 C21 117.00(11)
N20 C21 C22 124.09(12)
N20 C21 H21 118.0
C22 C21 H21 118.0
C21 C22 C23 117.73(12)
C21 C22 H22 121.1
C23 C22 H22 121.1
C24 C23 C22 119.72(12)
C24 C23 H23 120.1
C22 C23 H23 120.1
C23 C24 C19 118.52(12)
C23 C24 H24 120.7
C19 C24 H24 120.7
C26 O25 B10 124.14(9)
N27 C26 O25 119.68(11)
N27 C26 C31 123.19(11)
O25 C26 C31 117.12(11)
C26 N27 C28 116.54(11)
N27 C28 C29 124.55(12)
N27 C28 H28 117.7
C29 C28 H28 117.7
C28 C29 C30 117.82(12)
C28 C29 H29 121.1
C30 C29 H29 121.1
C31 C30 C29 119.14(12)
C31 C30 H30 120.4
C29 C30 H30 120.4
C30 C31 C26 118.76(12)
C30 C31 H31 120.6
C26 C31 H31 120.6

loop_
_geom_bond_atom_site_label_1
_geom_bond_atom_site_label_2
_geom_bond_distance
C1 N3 1.4631(16)
C1 H1A 0.9800
C1 H1B 0.9800
C1 H1C 0.9800
C2 N3 1.4580(16)
C2 H2A 0.9800
C2 H2B 0.9800
C2 H2C 0.9800
N3 C4 1.3466(16)
C4 C9 1.4156(17)
C4 C5 1.4171(16)
C5 C6 1.3643(17)
C5 H5 0.9500
C6 N7 1.3563(15)
C6 H6 0.9500
N7 C8 1.3462(15)
N7 B10 1.5928(16)
C8 C9 1.3672(17)
C8 H8 0.9500
C9 H9 0.9500
B10 O18 1.4518(15)
B10 O11 1.4578(15)
B10 O25 1.4641(15)
O11 C12 1.3416(14)
C12 N13 1.3302(15)
C12 C17 1.4050(16)
N13 C14 1.3522(16)
C14 C15 1.3766(17)
C14 H14 0.9500
C15 C16 1.3925(18)
C15 H15 0.9500
C16 C17 1.3758(17)
C16 H16 0.9500
C17 H17 0.9500
O18 C19 1.3425(14)
C19 N20 1.3390(16)
C19 C24 1.3937(16)
N20 C21 1.3513(17)
C21 C22 1.3761(19)
C21 H21 0.9500
C22 C23 1.3865(19)
C22 H22 0.9500
C23 C24 1.3782(19)
C23 H23 0.9500
C24 H24 0.9500
O25 C26 1.3447(14)
C26 N27 1.3338(15)
C26 C31 1.3950(17)
N27 C28 1.3481(16)
C28 C29 1.375(2)
C28 H28 0.9500
C29 C30 1.388(2)
C29 H29 0.9500
C30 C31 1.3775(18)
C30 H30 0.9500
C31 H31 0.9500
